data_2215718
loop_
_publ_author_name
'Wu, De-Lin'
'Jia, Zhao-Li'
'Shi, Jie-Ping'
'Lu, Guo-Yuan'

_publ_section_title
;
 Bis(2,4-Dinitrophenyl)amine
;
_journal_coeditor_code AT2406
_journal_issue 11
_journal_name_full 'Acta Crystallographica Section E'
_journal_page_first o4194
_journal_page_last o4194
_journal_paper_doi 10.1107/S1600536807046831
_journal_volume 63
_journal_year 2007
_chemical_formula_iupac 'C12 H7 N5 O8'
_chemical_formula_moiety 'C12 H7 N5 O8'
_chemical_formula_sum 'C12 H7 N5 O8'
_chemical_formula_weight 349.23
_chemical_melting_point 472.2
_chemical_name_common
;
2,2',4,4'-tetranitrodiphenylamine
;
_chemical_name_systematic
;
Bis(2,4-Dinitrophenyl)amine
;
_space_group_IT_number 14
_symmetry_cell_setting monoclinic
_symmetry_space_group_name_Hall '-P 2yn'
_symmetry_space_group_name_H-M 'P 1 21/n 1'
_atom_sites_solution_hydrogens geom
_atom_sites_solution_primary direct
_atom_sites_solution_secondary difmap
_audit_creation_method SHELXL97
_cell_angle_alpha 90.00
_cell_angle_beta 95.3950(10)
_cell_angle_gamma 90.00
_cell_formula_units_Z 4
_cell_length_a 8.4987(9)
_cell_length_b 14.7982(15)
_cell_length_c 11.1828(12)
_cell_measurement_reflns_used 4779
_cell_measurement_temperature 291(2)
_cell_measurement_theta_max 28.05
_cell_measurement_theta_min 2.29
_cell_volume 1400.2(3)
_computing_cell_refinement 'SMART (Bruker, 2000)'
_computing_data_collection 'SMART (Bruker, 2000)'
_computing_data_reduction 'SAINT (Bruker, 2000)'
_computing_molecular_graphics 'SHELXTL (Bruker, 2000)'
_computing_publication_material
;
SHELXTL (Bruker, 2000) and PLATON (Spek, 2003)
;
_computing_structure_refinement 'SHELXTL (Bruker, 2000)'
_computing_structure_solution 'SHELXTL (Bruker, 2000)'
_diffrn_ambient_temperature 291(2)
_diffrn_measured_fraction_theta_full 0.998
_diffrn_measured_fraction_theta_max 0.998
_diffrn_measurement_device_type 'Bruker SMART APEX CCD area-detector'
_diffrn_measurement_method '\f and \w'
_diffrn_radiation_monochromator graphite
_diffrn_radiation_source 'sealed tube'
_diffrn_radiation_type MoK\a
_diffrn_radiation_wavelength 0.71073
_diffrn_reflns_av_R_equivalents 0.0850
_diffrn_reflns_av_sigmaI/netI 0.0553
_diffrn_reflns_limit_h_max 10
_diffrn_reflns_limit_h_min -10
_diffrn_reflns_limit_k_max 18
_diffrn_reflns_limit_k_min -18
_diffrn_reflns_limit_l_max 13
_diffrn_reflns_limit_l_min -5
_diffrn_reflns_number 7449
_diffrn_reflns_theta_full 26.00
_diffrn_reflns_theta_max 26.00
_diffrn_reflns_theta_min 2.29
_diffrn_standards_number 0
_exptl_absorpt_coefficient_mu 0.143
_exptl_absorpt_correction_T_max 0.964
_exptl_absorpt_correction_T_min 0.953
_exptl_absorpt_correction_type multi-scan
_exptl_absorpt_process_details '(SADABS; Bruker, 2000)'
_exptl_crystal_colour orange
_exptl_crystal_density_diffrn 1.657
_exptl_crystal_density_method 'not measured'
_exptl_crystal_description block
_exptl_crystal_F_000 712
_exptl_crystal_size_max 0.36
_exptl_crystal_size_mid 0.32
_exptl_crystal_size_min 0.28
_refine_diff_density_max 0.185
_refine_diff_density_min -0.360
_refine_ls_extinction_method none
_refine_ls_goodness_of_fit_ref 1.008
_refine_ls_hydrogen_treatment constr
_refine_ls_matrix_type full
_refine_ls_number_parameters 227
_refine_ls_number_reflns 2745
_refine_ls_number_restraints 0
_refine_ls_restrained_S_all 1.008
_refine_ls_R_factor_all 0.0514
_refine_ls_R_factor_gt 0.0460
_refine_ls_shift/su_max 0.000
_refine_ls_shift/su_mean 0.000
_refine_ls_structure_factor_coef Fsqd
_refine_ls_weighting_details 'calc w = 1/[\s^2^(Fo^2^)+(0.0813P)^2^+0.2007P] where P=(Fo^2^+2Fc^2^)/3'
_refine_ls_weighting_scheme calc
_refine_ls_wR_factor_gt 0.1299
_refine_ls_wR_factor_ref 0.1346
_reflns_number_gt 2384
_reflns_number_total 2745
_reflns_threshold_expression I>2\s(I)
_cod_data_source_file at2406.cif
_cod_data_source_block I
_cod_original_sg_symbol_H-M 'P 21/n'
_cod_database_code 2215718
_cod_database_fobs_code 2215718

loop_
_symmetry_equiv_pos_as_xyz
'x, y, z'
'-x+1/2, y+1/2, -z+1/2'
'-x, -y, -z'
'x-1/2, -y-1/2, z-1/2'

loop_
_atom_site_type_symbol
_atom_site_label
_atom_site_fract_x
_atom_site_fract_y
_atom_site_fract_z
_atom_site_U_iso_or_equiv
_atom_site_adp_type
_atom_site_calc_flag
_atom_site_refinement_flags
_atom_site_occupancy
C C1 0.24828(18) 0.90522(9) 0.39789(12) 0.0352(3) Uani d . 1
C C2 0.18191(17) 0.85746(9) 0.48995(12) 0.0345(3) Uani d . 1
C C3 0.27475(19) 0.81680(9) 0.58238(12) 0.0383(3) Uani d . 1
H H3 0.2293 0.7842 0.6414 0.046 Uiso calc R 1
C C4 0.43599(19) 0.82557(9) 0.58523(13) 0.0397(3) Uani d . 1
C C5 0.5073(2) 0.87074(10) 0.49629(14) 0.0427(4) Uani d . 1
H H5 0.6167 0.8750 0.4992 0.051 Uiso calc R 1
C C6 0.4129(2) 0.90907(10) 0.40393(14) 0.0417(4) Uani d . 1
H H6 0.4602 0.9387 0.3432 0.050 Uiso calc R 1
C C7 0.19498(17) 0.96538(9) 0.19386(12) 0.0355(3) Uani d . 1
C C8 0.14268(17) 1.04179(9) 0.12616(12) 0.0351(3) Uani d . 1
C C9 0.18928(18) 1.05794(10) 0.01239(13) 0.0385(3) Uani d . 1
H H9 0.1571 1.1100 -0.0297 0.046 Uiso calc R 1
C C10 0.28348(18) 0.99575(10) -0.03651(12) 0.0390(3) Uani d . 1
C C11 0.3306(2) 0.91681(11) 0.02370(14) 0.0424(4) Uani d . 1
H H11 0.3903 0.8739 -0.0127 0.051 Uiso calc R 1
C C12 0.2881(2) 0.90291(10) 0.13758(14) 0.0412(4) Uani d . 1
H H12 0.3219 0.8507 0.1786 0.049 Uiso calc R 1
N N1 0.01119(16) 0.84928(9) 0.49229(11) 0.0415(3) Uani d . 1
N N2 0.5346(2) 0.78806(11) 0.68694(13) 0.0556(4) Uani d . 1
N N3 0.03468(16) 1.10760(9) 0.17095(12) 0.0426(3) Uani d . 1
N N4 0.33458(17) 1.01266(11) -0.15575(12) 0.0480(4) Uani d . 1
N N5 0.15513(16) 0.95046(9) 0.30872(11) 0.0412(3) Uani d . 1
H H5' 0.0696 0.9737 0.3334 0.066(6) Uiso d R 1
O O1 -0.07352(14) 0.91080(9) 0.45042(11) 0.0538(3) Uani d . 1
O O2 -0.03902(16) 0.78209(9) 0.53913(13) 0.0649(4) Uani d . 1
O O3 0.4751(2) 0.73510(14) 0.75172(17) 0.1018(7) Uani d . 1
O O4 0.67277(18) 0.81174(12) 0.70251(14) 0.0761(5) Uani d . 1
O O5 -0.04027(15) 1.08548(9) 0.25453(11) 0.0536(3) Uani d . 1
O O6 0.0202(2) 1.18043(9) 0.12207(15) 0.0749(5) Uani d . 1
O O7 0.2970(2) 1.08398(12) -0.20501(13) 0.0772(5) Uani d . 1
O O8 0.41639(18) 0.95593(10) -0.19853(11) 0.0632(4) Uani d . 1

loop_
_atom_site_aniso_label
_atom_site_aniso_U_11
_atom_site_aniso_U_22
_atom_site_aniso_U_33
_atom_site_aniso_U_12
_atom_site_aniso_U_13
_atom_site_aniso_U_23
C1 0.0474(8) 0.0319(7) 0.0264(6) -0.0017(5) 0.0039(6) -0.0020(5)
C2 0.0440(8) 0.0324(6) 0.0275(6) -0.0054(5) 0.0054(6) -0.0050(5)
C3 0.0558(9) 0.0319(7) 0.0275(6) -0.0034(6) 0.0062(6) -0.0006(5)
C4 0.0515(9) 0.0342(7) 0.0324(7) 0.0051(6) -0.0013(6) -0.0045(6)
C5 0.0440(8) 0.0432(8) 0.0408(8) -0.0011(6) 0.0033(6) -0.0060(6)
C6 0.0482(9) 0.0434(8) 0.0344(7) -0.0064(6) 0.0090(6) 0.0019(6)
C7 0.0428(8) 0.0357(7) 0.0275(7) -0.0047(6) 0.0011(6) 0.0001(5)
C8 0.0390(7) 0.0362(7) 0.0294(7) -0.0020(6) -0.0001(6) -0.0011(5)
C9 0.0431(8) 0.0404(7) 0.0311(7) -0.0038(6) -0.0019(6) 0.0061(6)
C10 0.0442(8) 0.0475(8) 0.0251(7) -0.0087(6) 0.0023(6) -0.0011(6)
C11 0.0510(9) 0.0413(7) 0.0352(8) -0.0013(6) 0.0062(7) -0.0066(6)
C12 0.0547(9) 0.0341(7) 0.0347(8) 0.0012(6) 0.0039(7) 0.0007(6)
N1 0.0474(7) 0.0477(7) 0.0298(6) -0.0099(6) 0.0059(5) -0.0071(5)
N2 0.0664(10) 0.0524(8) 0.0458(8) 0.0117(7) -0.0061(7) 0.0016(7)
N3 0.0446(7) 0.0440(7) 0.0384(7) 0.0043(5) -0.0002(6) 0.0005(6)
N4 0.0500(8) 0.0640(9) 0.0299(7) -0.0103(7) 0.0035(6) 0.0004(6)
N5 0.0486(7) 0.0463(7) 0.0292(6) 0.0050(6) 0.0069(5) 0.0061(5)
O1 0.0453(7) 0.0685(8) 0.0477(7) 0.0023(6) 0.0055(5) -0.0006(6)
O2 0.0664(8) 0.0640(8) 0.0658(8) -0.0275(7) 0.0140(7) 0.0067(7)
O3 0.1026(13) 0.1026(13) 0.0942(13) -0.0066(11) -0.0224(10) 0.0621(11)
O4 0.0589(9) 0.0992(12) 0.0659(9) 0.0112(8) -0.0170(7) -0.0015(8)
O5 0.0555(7) 0.0629(7) 0.0441(7) 0.0117(6) 0.0137(6) -0.0005(5)
O6 0.0939(11) 0.0520(8) 0.0818(10) 0.0279(7) 0.0238(9) 0.0236(7)
O7 0.0902(11) 0.0960(11) 0.0474(8) 0.0149(9) 0.0177(7) 0.0318(8)
O8 0.0791(9) 0.0717(8) 0.0420(7) -0.0090(7) 0.0234(6) -0.0128(6)

loop_
_atom_type_symbol
_atom_type_description
_atom_type_scat_dispersion_real
_atom_type_scat_dispersion_imag
_atom_type_scat_source
C C 0.0033 0.0016 'International Tables Vol C Tables 4.2.6.8 and 6.1.1.4'
H H 0.0000 0.0000 'International Tables Vol C Tables 4.2.6.8 and 6.1.1.4'
N N 0.0061 0.0033 'International Tables Vol C Tables 4.2.6.8 and 6.1.1.4'
O O 0.0106 0.0060 'International Tables Vol C Tables 4.2.6.8 and 6.1.1.4'

loop_
_geom_angle_atom_site_label_1
_geom_angle_atom_site_label_2
_geom_angle_atom_site_label_3
_geom_angle
_geom_angle_publ_flag
N5 C1 C6 121.15(13) ?
N5 C1 C2 121.81(14) ?
C6 C1 C2 116.96(14) ?
C3 C2 C1 121.77(14) ?
C3 C2 N1 116.78(12) ?
C1 C2 N1 121.45(13) ?
C4 C3 C2 118.40(13) ?
C4 C3 H3 120.8 ?
C2 C3 H3 120.8 ?
C3 C4 C5 122.13(14) ?
C3 C4 N2 118.75(14) ?
C5 C4 N2 119.11(15) ?
C6 C5 C4 118.51(15) ?
C6 C5 H5 120.7 ?
C4 C5 H5 120.7 ?
C5 C6 C1 122.18(14) ?
C5 C6 H6 118.9 ?
C1 C6 H6 118.9 ?
N5 C7 C12 120.75(13) ?
N5 C7 C8 122.49(13) ?
C12 C7 C8 116.75(13) ?
C9 C8 C7 121.85(14) ?
C9 C8 N3 116.27(13) ?
C7 C8 N3 121.87(13) ?
C10 C9 C8 118.61(14) ?
C10 C9 H9 120.7 ?
C8 C9 H9 120.7 ?
C9 C10 C11 121.70(13) ?
C9 C10 N4 119.01(14) ?
C11 C10 N4 119.29(14) ?
C12 C11 C10 119.16(14) ?
C12 C11 H11 120.4 ?
C10 C11 H11 120.4 ?
C11 C12 C7 121.76(14) ?
C11 C12 H12 119.1 ?
C7 C12 H12 119.1 ?
O2 N1 O1 123.57(14) no
O2 N1 C2 117.65(14) ?
O1 N1 C2 118.75(12) ?
O3 N2 O4 123.38(16) no
O3 N2 C4 118.19(17) ?
O4 N2 C4 118.43(16) ?
O6 N3 O5 123.06(15) no
O6 N3 C8 118.69(14) ?
O5 N3 C8 118.23(13) ?
O8 N4 O7 123.72(14) no
O8 N4 C10 118.06(14) ?
O7 N4 C10 118.19(15) ?
C7 N5 C1 125.08(13) no
C7 N5 H5' 121.2 ?
C1 N5 H5' 113.5 ?

loop_
_geom_bond_atom_site_label_1
_geom_bond_atom_site_label_2
_geom_bond_distance
_geom_bond_publ_flag
C1 N5 1.386(2) no
C1 C6 1.396(2) ?
C1 C2 1.4095(19) ?
C2 C3 1.378(2) ?
C2 N1 1.459(2) ?
C3 C4 1.374(2) ?
C3 H3 0.9300 ?
C4 C5 1.384(2) ?
C4 N2 1.457(2) ?
C5 C6 1.369(2) ?
C5 H5 0.9300 ?
C6 H6 0.9300 ?
C7 N5 1.3766(18) no
C7 C12 1.404(2) ?
C7 C8 1.409(2) ?
C8 C9 1.388(2) ?
C8 N3 1.4590(19) ?
C9 C10 1.367(2) ?
C9 H9 0.9300 ?
C10 C11 1.389(2) ?
C10 N4 1.4623(18) ?
C11 C12 1.372(2) ?
C11 H11 0.9300 ?
C12 H12 0.9300 ?
N1 O2 1.2196(18) ?
N1 O1 1.2260(19) ?
N2 O3 1.210(2) ?
N2 O4 1.222(2) ?
N3 O6 1.2094(19) ?
N3 O5 1.2240(18) ?
N4 O8 1.2163(19) ?
N4 O7 1.219(2) ?
N5 H5' 0.8718 ?

loop_
_geom_hbond_atom_site_label_D
_geom_hbond_atom_site_label_H
_geom_hbond_atom_site_label_A
_geom_hbond_site_symmetry_A
_geom_hbond_distance_DH
_geom_hbond_distance_HA
_geom_hbond_distance_DA
_geom_hbond_angle_DHA
_geom_hbond_publ_flag
N5 H5' O1 . 0.87 2.09 2.6853(18) 125 yes
N5 H5' O5 . 0.87 2.06 2.6321(19) 123 yes
C6 H6 O8 3_675 0.93 2.54 3.464(2) 170 yes
C11 H11 O2 4_675 0.93 2.44 3.144(2) 132 yes

loop_
_geom_torsion_atom_site_label_1
_geom_torsion_atom_site_label_2
_geom_torsion_atom_site_label_3
_geom_torsion_atom_site_label_4
_geom_torsion
_geom_torsion_publ_flag
N5 C1 C2 C3 -176.25(13) ?
C6 C1 C2 C3 0.4(2) ?
N5 C1 C2 N1 3.3(2) ?
C6 C1 C2 N1 179.98(12) ?
C1 C2 C3 C4 1.6(2) ?
N1 C2 C3 C4 -177.94(12) ?
C2 C3 C4 C5 -2.5(2) ?
C2 C3 C4 N2 175.88(13) ?
C3 C4 C5 C6 1.2(2) ?
N2 C4 C5 C6 -177.18(14) ?
C4 C5 C6 C1 1.0(2) ?
N5 C1 C6 C5 174.90(14) ?
C2 C1 C6 C5 -1.8(2) ?
N5 C7 C8 C9 177.20(13) ?
C12 C7 C8 C9 -4.2(2) ?
N5 C7 C8 N3 -3.7(2) ?
C12 C7 C8 N3 174.86(13) ?
C7 C8 C9 C10 2.6(2) ?
N3 C8 C9 C10 -176.46(13) ?
C8 C9 C10 C11 1.2(2) ?
C8 C9 C10 N4 -179.33(13) ?
C9 C10 C11 C12 -3.3(2) ?
N4 C10 C11 C12 177.26(14) ?
C10 C11 C12 C7 1.6(2) ?
N5 C7 C12 C11 -179.32(15) ?
C8 C7 C12 C11 2.0(2) ?
C3 C2 N1 O2 -29.46(18) ?
C1 C2 N1 O2 150.96(14) ?
C3 C2 N1 O1 148.60(14) ?
C1 C2 N1 O1 -30.98(19) ?
C3 C4 N2 O3 15.0(2) ?
C5 C4 N2 O3 -166.57(17) ?
C3 C4 N2 O4 -164.90(16) ?
C5 C4 N2 O4 13.5(2) ?
C9 C8 N3 O6 -16.4(2) ?
C7 C8 N3 O6 164.47(16) ?
C9 C8 N3 O5 161.71(14) ?
C7 C8 N3 O5 -17.4(2) ?
C9 C10 N4 O8 -178.92(15) ?
C11 C10 N4 O8 0.6(2) ?
C9 C10 N4 O7 3.3(2) ?
C11 C10 N4 O7 -177.19(16) ?
C12 C7 N5 C1 31.8(2) no
C8 C7 N5 C1 -149.61(14) ?
C6 C1 N5 C7 32.3(2) no
C2 C1 N5 C7 -151.20(14) ?

loop_
_cod_related_entry_id
_cod_related_entry_database
_cod_related_entry_code
1 ChemSpider 16971
